data_4030458
loop_
_publ_author_name
'Junk, Christopher P.'
'He, Yigang'
'Zhang, Yin'
'Smith, Joshua R.'
'Gleiter, Rolf'
'Kass, Steven R.'
'Jasinski, Jerry P.'
'Lemal, David M.'

_publ_section_title
;
 Synthesis and Properties of the Strained Alkene
 Perfluorobicyclo[2.2.0]hex-1(4)-ene.
;
_journal_issue 3
_journal_name_full 'The Journal of organic chemistry'
_journal_page_first 1523
_journal_page_last 1532
_journal_paper_doi 10.1021/jo502456h
_journal_volume 80
_journal_year 2015
_chemical_formula_moiety 'C17 H11 F8 N'
_chemical_formula_sum 'C17 H11 F8 N'
_chemical_formula_weight 381.27
_chemical_name_systematic
;
 ?
;
_space_group_crystal_system monoclinic
_space_group_IT_number 14
_space_group_name_Hall '-P 2ybc'
_space_group_name_H-M_alt 'P 1 21/c 1'
_symmetry_space_group_name_Hall '-P 2ybc'
_symmetry_space_group_name_H-M 'P 1 21/c 1'
_atom_sites_solution_hydrogens geom
_atom_sites_solution_primary direct
_audit_creation_date 2014-07-11
_audit_creation_method
;
Olex2 1.2
(compiled 2014.06.27 svn.r2953 for OlexSys, GUI svn.r4855)
;
_cell_angle_alpha 90
_cell_angle_beta 101.872(19)
_cell_angle_gamma 90
_cell_formula_units_Z 4
_cell_length_a 12.154(3)
_cell_length_b 9.965(3)
_cell_length_c 12.740(3)
_cell_measurement_temperature 298
_cell_volume 1510.0(7)
_computing_molecular_graphics 'Olex2 (Dolomanov et al., 2009)'
_computing_publication_material 'Olex2 (Dolomanov et al., 2009)'
_computing_structure_refinement 'ShelXL (Sheldrick, 2008)'
_computing_structure_solution 'ShelXS-1997 (Sheldrick, 2008)'
_diffrn_ambient_temperature 298
_diffrn_measured_fraction_theta_full 0.999
_diffrn_measured_fraction_theta_max 0.999
_diffrn_measurement_device_type 'Agilent, Eos, Gemini'
_diffrn_radiation_type MoK\a
_diffrn_radiation_wavelength 0.71069
_diffrn_reflns_av_R_equivalents 0.0481
_diffrn_reflns_av_unetI/netI 0.0938
_diffrn_reflns_Laue_measured_fraction_full 0.999
_diffrn_reflns_Laue_measured_fraction_max 0.999
_diffrn_reflns_limit_h_max 15
_diffrn_reflns_limit_h_min 0
_diffrn_reflns_limit_k_max 12
_diffrn_reflns_limit_k_min 0
_diffrn_reflns_limit_l_max 16
_diffrn_reflns_limit_l_min -16
_diffrn_reflns_number 3622
_diffrn_reflns_point_group_measured_fraction_full 0.999
_diffrn_reflns_point_group_measured_fraction_max 0.999
_diffrn_reflns_theta_full 25.240
_diffrn_reflns_theta_max 27.496
_diffrn_reflns_theta_min 2.666
_exptl_absorpt_coefficient_mu 0.168
_exptl_crystal_density_diffrn 1.677
_exptl_crystal_F_000 768
_refine_diff_density_max 0.232
_refine_diff_density_min -0.258
_refine_diff_density_rms 0.058
_refine_ls_extinction_coef 0.0061(18)
_refine_ls_extinction_expression Fc^*^=kFc[1+0.001xFc^2^\l^3^/sin(2\q)]^-1/4^
_refine_ls_extinction_method SHELXL
_refine_ls_goodness_of_fit_ref 0.936
_refine_ls_hydrogen_treatment constr
_refine_ls_matrix_type full
_refine_ls_number_parameters 236
_refine_ls_number_reflns 3465
_refine_ls_number_restraints 0
_refine_ls_restrained_S_all 0.936
_refine_ls_R_factor_all 0.1646
_refine_ls_R_factor_gt 0.0444
_refine_ls_shift/su_max 0.000
_refine_ls_shift/su_mean 0.000
_refine_ls_structure_factor_coef Fsqd
_refine_ls_weighting_details
;
 w=1/[\s^2^(Fo^2^)+(0.0774P)^2^]
 where P=(Fo^2^+2Fc^2^)/3
;
_refine_ls_weighting_scheme calc
_refine_ls_wR_factor_gt 0.1130
_refine_ls_wR_factor_ref 0.1583
_reflns_Friedel_coverage 0.000
_reflns_number_gt 1387
_reflns_number_total 3465
_reflns_threshold_expression 'I > 2\s(I)'
_cod_data_source_file jo502456h_si_003.cif
_cod_data_source_block shelxs
_cod_depositor_comments 'Adding full bibliography for 4030458--4030459.cif.'
_cod_original_cell_volume 1510.1(7)
_cod_database_code 4030458
_shelxl_version_number 2012-9
_shelx_space_group_comment
;
The symmetry employed for this shelxl refinement is uniquely defined
by the following loop, which should always be used as a source of
symmetry information in preference to the above space-group names.
They are only intended as comments.
;
_olex2_refinement_description
;
1. Fixed Uiso
 At 1.2 times of:
  All C(H) groups, All C(H,H) groups
2.a Ternary CH refined with riding coordinates:
 C2(H2), C5(H5)
2.b Secondary CH2 refined with riding coordinates:
 C12(H12A,H12B)
2.c Aromatic/amide H refined with riding coordinates:
 C3(H3), C4(H4), C14(H14), C15(H15), C16(H16), C17(H17), C18(H18)
;
_olex2_submission_original_sample_id Lem-2
_olex2_submission_special_instructions 'No special instructions were received'

loop_
_space_group_symop_operation_xyz
'x, y, z'
'-x, y+1/2, -z+1/2'
'-x, -y, -z'
'x, -y-1/2, z-1/2'

loop_
_atom_site_label
_atom_site_type_symbol
_atom_site_fract_x
_atom_site_fract_y
_atom_site_fract_z
_atom_site_U_iso_or_equiv
_atom_site_adp_type
_atom_site_occupancy
_atom_site_site_symmetry_order
_atom_site_calc_flag
_atom_site_refinement_flags_posn
F1 F 0.07886(18) 0.71653(19) 0.80449(18) 0.0625(6) Uani 1 1 d .
F2 F 0.19246(19) 0.6388(2) 0.94435(17) 0.0674(6) Uani 1 1 d .
F3 F -0.05128(15) 0.5076(2) 0.79961(17) 0.0556(6) Uani 1 1 d .
F4 F 0.06023(18) 0.4196(2) 0.93569(16) 0.0617(6) Uani 1 1 d .
F5 F -0.02233(16) 0.4657(2) 0.60858(15) 0.0530(5) Uani 1 1 d .
F6 F 0.10644(17) 0.3284(2) 0.58223(16) 0.0574(6) Uani 1 1 d .
F7 F 0.11122(17) 0.66858(19) 0.61603(16) 0.0592(6) Uani 1 1 d .
F8 F 0.24844(17) 0.5423(2) 0.59325(16) 0.0590(6) Uani 1 1 d .
N11 N 0.3009(2) 0.3442(2) 0.7511(2) 0.0428(7) Uani 1 1 d .
C1 C 0.2050(2) 0.5349(3) 0.7724(2) 0.0336(7) Uani 1 1 d .
C2 C 0.3216(3) 0.4710(3) 0.8142(3) 0.0404(8) Uani 1 1 d .
H2 H 0.3861 0.5242 0.8031 0.049 Uiso 1 1 calc R
C3 C 0.3270(3) 0.4229(4) 0.9283(3) 0.0531(9) Uani 1 1 d .
H3 H 0.3695 0.4598 0.9906 0.064 Uiso 1 1 calc R
C4 C 0.2590(3) 0.3177(4) 0.9215(3) 0.0559(10) Uani 1 1 d .
H4 H 0.2444 0.2674 0.9786 0.067 Uiso 1 1 calc R
C5 C 0.2097(3) 0.2947(3) 0.8044(3) 0.0417(8) Uani 1 1 d .
H5 H 0.1824 0.2036 0.7850 0.050 Uiso 1 1 calc R
C6 C 0.1250(2) 0.4094(3) 0.7660(2) 0.0329(7) Uani 1 1 d .
C7 C 0.1358(3) 0.6063(3) 0.8466(3) 0.0446(8) Uani 1 1 d .
C8 C 0.0576(3) 0.4810(3) 0.8415(3) 0.0416(8) Uani 1 1 d .
C9 C 0.0863(3) 0.4316(3) 0.6437(3) 0.0403(8) Uani 1 1 d .
C10 C 0.1669(3) 0.5538(3) 0.6492(3) 0.0428(8) Uani 1 1 d .
C12 C 0.3967(3) 0.2495(3) 0.7643(3) 0.0576(10) Uani 1 1 d .
H12A H 0.3733 0.1697 0.7221 0.069 Uiso 1 1 calc R
H12B H 0.4174 0.2227 0.8390 0.069 Uiso 1 1 calc R
C13 C 0.4979(3) 0.3083(3) 0.7306(3) 0.0427(8) Uani 1 1 d .
C14 C 0.5962(3) 0.3288(4) 0.8038(3) 0.0527(9) Uani 1 1 d .
H14 H 0.5990 0.3100 0.8758 0.063 Uiso 1 1 calc R
C15 C 0.6915(3) 0.3771(4) 0.7727(3) 0.0571(10) Uani 1 1 d .
H15 H 0.7573 0.3904 0.8235 0.068 Uiso 1 1 calc R
C16 C 0.6887(3) 0.4051(4) 0.6672(3) 0.0568(10) Uani 1 1 d .
H16 H 0.7527 0.4368 0.6459 0.068 Uiso 1 1 calc R
C17 C 0.5912(3) 0.3863(5) 0.5933(3) 0.0666(11) Uani 1 1 d .
H17 H 0.5888 0.4058 0.5215 0.080 Uiso 1 1 calc R
C18 C 0.4959(3) 0.3383(4) 0.6246(3) 0.0606(11) Uani 1 1 d .
H18 H 0.4299 0.3262 0.5736 0.073 Uiso 1 1 calc R

loop_
_atom_site_aniso_label
_atom_site_aniso_U_11
_atom_site_aniso_U_22
_atom_site_aniso_U_33
_atom_site_aniso_U_23
_atom_site_aniso_U_13
_atom_site_aniso_U_12
F1 0.0598(14) 0.0360(11) 0.0968(17) -0.0046(10) 0.0280(12) 0.0106(10)
F2 0.0707(15) 0.0713(15) 0.0615(14) -0.0297(11) 0.0166(12) -0.0095(12)
F3 0.0357(11) 0.0576(12) 0.0783(14) -0.0010(10) 0.0230(10) 0.0071(9)
F4 0.0706(14) 0.0713(14) 0.0540(12) 0.0096(10) 0.0376(11) 0.0064(12)
F5 0.0423(11) 0.0603(13) 0.0545(12) 0.0069(10) 0.0053(9) -0.0035(10)
F6 0.0640(13) 0.0567(12) 0.0563(12) -0.0200(10) 0.0236(10) -0.0117(10)
F7 0.0642(14) 0.0419(12) 0.0674(13) 0.0178(10) 0.0041(11) 0.0000(10)
F8 0.0605(13) 0.0687(14) 0.0563(12) 0.0055(10) 0.0320(10) -0.0119(11)
N11 0.0337(15) 0.0297(13) 0.0705(19) 0.0014(13) 0.0236(14) -0.0042(12)
C1 0.0327(17) 0.0282(15) 0.0419(17) -0.0005(13) 0.0126(14) -0.0023(13)
C2 0.0316(17) 0.0368(17) 0.054(2) 0.0000(15) 0.0106(15) -0.0067(14)
C3 0.0373(19) 0.064(2) 0.056(2) 0.0064(18) 0.0052(17) 0.0042(19)
C4 0.045(2) 0.064(2) 0.061(2) 0.0262(19) 0.0149(18) 0.0102(19)
C5 0.0322(17) 0.0288(16) 0.068(2) 0.0107(15) 0.0185(16) -0.0032(13)
C6 0.0274(15) 0.0317(16) 0.0410(17) 0.0008(13) 0.0105(13) -0.0041(13)
C7 0.0407(19) 0.0416(19) 0.053(2) -0.0123(17) 0.0126(16) 0.0038(16)
C8 0.0367(17) 0.0473(19) 0.0431(19) -0.0003(15) 0.0136(14) 0.0048(16)
C9 0.0393(18) 0.0379(17) 0.0453(19) -0.0036(15) 0.0124(15) -0.0037(15)
C10 0.0425(19) 0.0413(19) 0.0483(19) 0.0023(15) 0.0181(16) -0.0030(16)
C12 0.039(2) 0.0352(18) 0.106(3) 0.009(2) 0.031(2) 0.0066(16)
C13 0.0346(17) 0.0335(17) 0.065(2) -0.0020(15) 0.0210(17) 0.0048(14)
C14 0.050(2) 0.052(2) 0.057(2) 0.0094(17) 0.0127(19) 0.0083(18)
C15 0.034(2) 0.052(2) 0.081(3) 0.001(2) 0.0022(18) -0.0016(17)
C16 0.043(2) 0.051(2) 0.083(3) -0.005(2) 0.029(2) -0.0048(18)
C17 0.063(3) 0.083(3) 0.060(2) -0.011(2) 0.029(2) -0.009(2)
C18 0.039(2) 0.079(3) 0.064(3) -0.017(2) 0.0115(18) -0.012(2)

loop_
_atom_type_symbol
_atom_type_description
_atom_type_scat_dispersion_real
_atom_type_scat_dispersion_imag
_atom_type_scat_source
C C 0.0033 0.0016 'International Tables Vol C Tables 4.2.6.8 and 6.1.1.4'
H H 0.0000 0.0000 'International Tables Vol C Tables 4.2.6.8 and 6.1.1.4'
N N 0.0061 0.0033 'International Tables Vol C Tables 4.2.6.8 and 6.1.1.4'
F F 0.0171 0.0103 'International Tables Vol C Tables 4.2.6.8 and 6.1.1.4'

loop_
_geom_angle_atom_site_label_1
_geom_angle_atom_site_label_2
_geom_angle_atom_site_label_3
_geom_angle
C2 N11 C5 95.4(2)
C12 N11 C2 115.9(3)
C12 N11 C5 112.1(2)
C2 C1 C6 101.8(2)
C2 C1 C7 123.4(3)
C2 C1 C10 117.4(2)
C7 C1 C6 89.4(2)
C10 C1 C6 89.5(2)
C10 C1 C7 118.1(3)
N11 C2 C1 97.0(2)
N11 C2 H2 115.6
N11 C2 C3 102.5(3)
C1 C2 H2 115.6
C3 C2 C1 108.4(2)
C3 C2 H2 115.6
C2 C3 H3 126.8
C4 C3 C2 106.5(3)
C4 C3 H3 126.8
C3 C4 H4 126.3
C3 C4 C5 107.5(3)
C5 C4 H4 126.3
N11 C5 C4 102.6(3)
N11 C5 H5 115.8
N11 C5 C6 96.9(2)
C4 C5 H5 115.8
C4 C5 C6 107.7(3)
C6 C5 H5 115.8
C5 C6 C1 101.9(2)
C5 C6 C8 122.9(3)
C8 C6 C1 90.1(2)
C9 C6 C1 89.8(2)
C9 C6 C5 117.9(2)
C9 C6 C8 117.8(3)
F1 C7 C1 115.3(3)
F1 C7 C8 112.1(3)
F2 C7 F1 107.3(3)
F2 C7 C1 115.9(3)
F2 C7 C8 115.2(3)
C1 C7 C8 90.5(2)
F3 C8 C6 116.3(3)
F3 C8 C7 113.5(3)
F4 C8 F3 106.5(2)
F4 C8 C6 115.2(3)
F4 C8 C7 115.1(3)
C6 C8 C7 90.0(2)
F5 C9 C6 116.4(2)
F5 C9 C10 112.5(3)
F6 C9 F5 106.5(3)
F6 C9 C6 115.0(3)
F6 C9 C10 115.8(2)
C6 C9 C10 90.5(2)
F7 C10 C1 116.4(3)
F7 C10 C9 112.2(3)
F8 C10 F7 106.5(2)
F8 C10 C1 115.3(3)
F8 C10 C9 115.9(3)
C1 C10 C9 90.3(2)
N11 C12 H12A 109.0
N11 C12 H12B 109.0
N11 C12 C13 112.9(3)
H12A C12 H12B 107.8
C13 C12 H12A 109.0
C13 C12 H12B 109.0
C14 C13 C12 120.9(3)
C14 C13 C18 118.1(3)
C18 C13 C12 120.9(3)
C13 C14 H14 119.3
C13 C14 C15 121.3(3)
C15 C14 H14 119.3
C14 C15 H15 120.0
C16 C15 C14 120.0(4)
C16 C15 H15 120.0
C15 C16 H16 120.3
C15 C16 C17 119.5(3)
C17 C16 H16 120.3
C16 C17 H17 119.8
C16 C17 C18 120.5(4)
C18 C17 H17 119.8
C13 C18 C17 120.6(4)
C13 C18 H18 119.7
C17 C18 H18 119.7

loop_
_geom_bond_atom_site_label_1
_geom_bond_atom_site_label_2
_geom_bond_distance
F1 C7 1.349(4)
F2 C7 1.334(4)
F3 C8 1.348(4)
F4 C8 1.341(4)
F5 C9 1.347(4)
F6 C9 1.345(4)
F7 C10 1.352(4)
F8 C10 1.339(3)
N11 C2 1.492(4)
N11 C5 1.497(4)
N11 C12 1.481(4)
C1 C2 1.545(4)
C1 C6 1.576(4)
C1 C7 1.560(4)
C1 C10 1.555(4)
C2 H2 0.9800
C2 C3 1.519(5)
C3 H3 0.9300
C3 C4 1.326(5)
C4 H4 0.9300
C4 C5 1.507(5)
C5 H5 0.9800
C5 C6 1.549(4)
C6 C8 1.558(4)
C6 C9 1.548(4)
C7 C8 1.562(5)
C9 C10 1.556(4)
C12 H12A 0.9700
C12 H12B 0.9700
C12 C13 1.502(4)
C13 C14 1.371(5)
C13 C18 1.379(5)
C14 H14 0.9300
C14 C15 1.385(5)
C15 H15 0.9300
C15 C16 1.366(5)
C16 H16 0.9300
C16 C17 1.366(5)
C17 H17 0.9300
C17 C18 1.385(5)
C18 H18 0.9300

loop_
_geom_hbond_atom_site_label_D
_geom_hbond_atom_site_label_H
_geom_hbond_atom_site_label_A
_geom_hbond_distance_DH
_geom_hbond_distance_HA
_geom_hbond_distance_DA
_geom_hbond_angle_DHA
_geom_hbond_site_symmetry_A
C4 H4 F6 0.93 2.53 3.364(4) 150.1 4_566
C15 H15 F3 0.93 2.68 3.338(4) 128.8 1_655
C16 H16 F3 0.93 2.84 3.418(5) 121.0 1_655
C17 H17 F8 0.93 2.74 3.444(4) 133.2 3_666

loop_
_geom_torsion_atom_site_label_1
_geom_torsion_atom_site_label_2
_geom_torsion_atom_site_label_3
_geom_torsion_atom_site_label_4
_geom_torsion
F1 C7 C8 F3 -2.0(4)
F1 C7 C8 F4 -125.1(3)
F1 C7 C8 C6 116.9(3)
F2 C7 C8 F3 121.1(3)
F2 C7 C8 F4 -2.0(4)
F2 C7 C8 C6 -120.0(3)
F5 C9 C10 F7 -0.9(4)
F5 C9 C10 F8 -123.6(3)
F5 C9 C10 C1 117.9(3)
F6 C9 C10 F7 121.9(3)
F6 C9 C10 F8 -0.8(4)
F6 C9 C10 C1 -119.4(3)
N11 C2 C3 C4 -31.3(3)
N11 C5 C6 C1 -37.7(3)
N11 C5 C6 C8 -135.6(3)
N11 C5 C6 C9 58.4(3)
N11 C12 C13 C14 115.2(4)
N11 C12 C13 C18 -67.3(5)
C1 C2 C3 C4 70.6(3)
C1 C6 C8 F3 117.2(3)
C1 C6 C8 F4 -117.2(3)
C1 C6 C8 C7 0.8(2)
C1 C6 C9 F5 -114.4(3)
C1 C6 C9 F6 120.1(3)
C1 C6 C9 C10 1.1(2)
C1 C7 C8 F3 -119.7(3)
C1 C7 C8 F4 117.2(3)
C1 C7 C8 C6 -0.8(2)
C2 N11 C5 C4 -46.3(3)
C2 N11 C5 C6 63.6(3)
C2 N11 C12 C13 -60.8(4)
C2 C1 C6 C5 -0.5(3)
C2 C1 C6 C8 123.2(2)
C2 C1 C6 C9 -118.9(2)
C2 C1 C7 F1 142.2(3)
C2 C1 C7 F2 15.6(4)
C2 C1 C7 C8 -102.9(3)
C2 C1 C10 F7 -140.8(3)
C2 C1 C10 F8 -15.0(4)
C2 C1 C10 C9 104.1(3)
C2 C3 C4 C5 0.6(4)
C3 C4 C5 N11 30.1(4)
C3 C4 C5 C6 -71.5(3)
C4 C5 C6 C1 68.0(3)
C4 C5 C6 C8 -30.0(4)
C4 C5 C6 C9 164.1(3)
C5 N11 C2 C1 -64.1(2)
C5 N11 C2 C3 46.6(3)
C5 N11 C12 C13 -168.8(3)
C5 C6 C8 F3 -138.6(3)
C5 C6 C8 F4 -12.9(4)
C5 C6 C8 C7 105.0(3)
C5 C6 C9 F5 142.2(3)
C5 C6 C9 F6 16.7(4)
C5 C6 C9 C10 -102.3(3)
C6 C1 C2 N11 38.6(2)
C6 C1 C2 C3 -67.2(3)
C6 C1 C7 F1 -114.1(3)
C6 C1 C7 F2 119.3(3)
C6 C1 C7 C8 0.8(2)
C6 C1 C10 F7 116.2(3)
C6 C1 C10 F8 -118.0(3)
C6 C1 C10 C9 1.1(2)
C6 C9 C10 F7 -119.9(3)
C6 C9 C10 F8 117.5(3)
C6 C9 C10 C1 -1.1(2)
C7 C1 C2 N11 135.7(3)
C7 C1 C2 C3 30.0(4)
C7 C1 C6 C5 -124.5(2)
C7 C1 C6 C8 -0.8(2)
C7 C1 C6 C9 117.0(2)
C7 C1 C10 F7 27.1(4)
C7 C1 C10 F8 152.9(3)
C7 C1 C10 C9 -88.0(3)
C8 C6 C9 F5 -24.5(4)
C8 C6 C9 F6 -150.0(3)
C8 C6 C9 C10 91.0(3)
C9 C6 C8 F3 27.4(4)
C9 C6 C8 F4 153.0(3)
C9 C6 C8 C7 -89.0(3)
C10 C1 C2 N11 -57.0(3)
C10 C1 C2 C3 -162.7(3)
C10 C1 C6 C5 117.4(2)
C10 C1 C6 C8 -118.9(2)
C10 C1 C6 C9 -1.1(2)
C10 C1 C7 F1 -25.0(4)
C10 C1 C7 F2 -151.6(3)
C10 C1 C7 C8 89.9(3)
C12 N11 C2 C1 178.1(2)
C12 N11 C2 C3 -71.2(3)
C12 N11 C5 C4 74.6(3)
C12 N11 C5 C6 -175.6(3)
C12 C13 C14 C15 176.9(3)
C12 C13 C18 C17 -176.8(4)
C13 C14 C15 C16 -0.1(6)
C14 C13 C18 C17 0.7(6)
C14 C15 C16 C17 0.6(6)
C15 C16 C17 C18 -0.4(6)
C16 C17 C18 C13 -0.2(6)
C18 C13 C14 C15 -0.6(5)
